data_4119719
loop_
_publ_author_name
'Kazuki Umehara'
'Shigeki Kuwata'
'Takao Ikariya'

_publ_section_title
;
 N-N Bond Cleavage of Hydrazines with a Multiproton-Responsive Pincer-Type
 Iron Complex
;
_journal_name_full 'Journal of the American Chemical Society'
_journal_page_first 6754
_journal_page_last 6757
_journal_paper_doi 10.1021/ja3122944
_journal_volume 135
_journal_year 2013
_chemical_formula_moiety 'C27 H46 Fe N6 P2, 2(C F3 O3 S)'
_chemical_formula_sum 'C29 H46 F6 Fe N6 O6 P2 S2'
_chemical_formula_weight 870.62
_space_group_IT_number 2
_symmetry_cell_setting triclinic
_symmetry_Int_Tables_number 2
_symmetry_space_group_name_Hall '-P 1'
_symmetry_space_group_name_H-M 'P -1'
_atom_sites_solution_hydrogens geom
_atom_sites_solution_primary direct
_atom_sites_solution_secondary difmap
_cell_angle_alpha 88.464(10)
_cell_angle_beta 77.257(8)
_cell_angle_gamma 65.722(7)
_cell_formula_units_Z 2
_cell_length_a 10.697(2)
_cell_length_b 12.004(3)
_cell_length_c 17.782(4)
_cell_measurement_reflns_used 5618
_cell_measurement_temperature 93
_cell_measurement_theta_max 27.48
_cell_measurement_theta_min 3.38
_cell_volume 2024.9(8)
_computing_cell_refinement CrystalClear
_computing_data_collection 'CrystalClear (Rigaku Inc., 2008)'
_computing_data_reduction CrystalClear
_computing_molecular_graphics 'CrystalStructure 4.0'
_computing_publication_material 'CrystalStructure 4.0 (Rigaku, 2010)'
_computing_structure_refinement 'CRYSTALS (Carruthers, et al., 1999)'
_computing_structure_solution 'DIRDIF99-PATTY (Gould, et al., 1999)'
_diffrn_ambient_temperature 93
_diffrn_detector_area_resol_mean 7.111
_diffrn_measured_fraction_theta_full 0.956
_diffrn_measured_fraction_theta_max 0.956
_diffrn_measurement_device_type 'Rigaku Saturn724'
_diffrn_measurement_method \w
_diffrn_radiation_type 'Mo K\a'
_diffrn_radiation_wavelength 0.71075
_diffrn_reflns_av_R_equivalents 0.0349
_diffrn_reflns_limit_h_max 9
_diffrn_reflns_limit_h_min -13
_diffrn_reflns_limit_k_max 15
_diffrn_reflns_limit_k_min -13
_diffrn_reflns_limit_l_max 23
_diffrn_reflns_limit_l_min -23
_diffrn_reflns_number 16558
_diffrn_reflns_theta_full 27.49
_diffrn_reflns_theta_max 27.49
_diffrn_standards_number 0
_exptl_absorpt_coefficient_mu 0.627
_exptl_absorpt_correction_T_max 0.708
_exptl_absorpt_correction_T_min 0.619
_exptl_absorpt_correction_type multi-scan
_exptl_absorpt_process_details 'REQAB (Rigaku, 1998)'
_exptl_crystal_colour red
_exptl_crystal_density_diffrn 1.428
_exptl_crystal_description prism
_exptl_crystal_F_000 904.00
_exptl_crystal_size_max 0.800
_exptl_crystal_size_mid 0.550
_exptl_crystal_size_min 0.550
_refine_diff_density_max 0.762
_refine_diff_density_min -0.519
_refine_ls_extinction_coef 684(40)
_refine_ls_extinction_method 'Larson (1970) Crystallographic Computing eq. 22'
_refine_ls_goodness_of_fit_ref 1.000
_refine_ls_hydrogen_treatment constr
_refine_ls_number_parameters 516
_refine_ls_number_reflns 8878
_refine_ls_R_factor_gt 0.0363
_refine_ls_shift/su_max 0.000
_refine_ls_structure_factor_coef Fsqd
_refine_ls_weighting_details 'w = 1/[0.0010Fo^2^ + 0.5400\s(Fo^2^)]/(4Fo^2^)'
_refine_ls_weighting_scheme calc
_refine_ls_wR_factor_ref 0.1046
_reflns_number_gt 6491
_reflns_number_total 8878
_reflns_threshold_expression F^2^>2.0\s(F^2^)
_cod_data_source_file ja3122944_si_003.cif
_cod_data_source_block '[Fe(LH2)(CH3CN)(PMe3)2](OTf)2(2)'
_cod_database_code 4119719

loop_
_symmetry_equiv_pos_site_id
_symmetry_equiv_pos_as_xyz
1 +X,+Y,+Z
2 -X,-Y,-Z

loop_
_atom_site_label
_atom_site_type_symbol
_atom_site_fract_x
_atom_site_fract_y
_atom_site_fract_z
_atom_site_U_iso_or_equiv
_atom_site_adp_type
_atom_site_occupancy
_atom_site_symmetry_multiplicity
_atom_site_calc_flag
_atom_site_refinement_flags
Fe1 Fe 0.24837(3) 0.02985(2) 0.257760(10) 0.00999(7) Uani 1.0 2 d .
S1 S 0.62169(5) 0.21676(4) 0.14737(3) 0.01925(13) Uani 1.0 2 d .
S2 S 0.66542(5) -0.25533(4) 0.38538(3) 0.01815(13) Uani 1.0 2 d .
P1 P 0.25640(5) 0.11230(4) 0.36989(3) 0.01266(12) Uani 1.0 2 d .
P2 P 0.25555(5) -0.05642(4) 0.14333(3) 0.01711(13) Uani 1.0 2 d .
F1 F 0.74556(18) 0.36710(14) 0.12704(8) 0.0458(5) Uani 1.0 2 d .
F2 F 0.75933(17) 0.27505(15) 0.02230(8) 0.0476(5) Uani 1.0 2 d .
F3 F 0.56639(16) 0.42151(15) 0.07609(10) 0.0516(5) Uani 1.0 2 d .
F4 F 0.88978(14) -0.41310(13) 0.42660(8) 0.0370(4) Uani 1.0 2 d .
F5 F 0.80289(13) -0.49385(10) 0.35735(7) 0.0274(4) Uani 1.0 2 d .
F6 F 0.91898(13) -0.39121(12) 0.30458(7) 0.0322(4) Uani 1.0 2 d .
O1 O 0.53696(15) 0.19065(13) 0.10309(8) 0.0236(4) Uani 1.0 2 d .
O2 O 0.54109(17) 0.28577(14) 0.21984(8) 0.0274(4) Uani 1.0 2 d .
O3 O 0.75392(16) 0.11736(14) 0.14878(10) 0.0364(5) Uani 1.0 2 d .
O4 O 0.60709(15) -0.25924(13) 0.31937(9) 0.0240(4) Uani 1.0 2 d .
O5 O 0.71670(17) -0.16147(13) 0.38495(10) 0.0345(5) Uani 1.0 2 d .
O6 O 0.58570(16) -0.27034(14) 0.45813(8) 0.0282(4) Uani 1.0 2 d .
N1 N 0.24076(16) 0.26423(13) 0.17376(8) 0.0125(4) Uani 1.0 2 d .
N2 N 0.18459(16) 0.19335(13) 0.21634(8) 0.0116(4) Uani 1.0 2 d .
N3 N 0.32401(16) -0.22448(13) 0.32883(9) 0.0130(4) Uani 1.0 2 d .
N4 N 0.23638(16) -0.11428(13) 0.31027(9) 0.0128(4) Uani 1.0 2 d .
N5 N 0.04840(16) 0.08378(13) 0.28918(8) 0.0113(4) Uani 1.0 2 d .
N6 N 0.44906(17) -0.02792(13) 0.22452(8) 0.0138(4) Uani 1.0 2 d .
C1 C 0.1382(2) 0.36981(16) 0.15822(10) 0.0139(5) Uani 1.0 2 d .
C2 C 0.01116(19) 0.36728(16) 0.19217(10) 0.0142(5) Uani 1.0 2 d .
C3 C 0.04384(19) 0.25701(16) 0.22793(10) 0.0125(5) Uani 1.0 2 d .
C4 C -0.03773(19) 0.19580(15) 0.27208(10) 0.0117(5) Uani 1.0 2 d .
C5 C -0.1831(2) 0.23833(17) 0.29425(11) 0.0154(5) Uani 1.0 2 d .
C6 C -0.2395(2) 0.16164(17) 0.33343(11) 0.0165(5) Uani 1.0 2 d .
C7 C -0.1511(2) 0.04486(17) 0.34851(11) 0.0156(5) Uani 1.0 2 d .
C8 C -0.00673(19) 0.00823(16) 0.32621(10) 0.0123(5) Uani 1.0 2 d .
C9 C 0.10500(19) -0.10736(16) 0.33698(11) 0.0140(5) Uani 1.0 2 d .
C10 C 0.1103(2) -0.21485(16) 0.37159(11) 0.0155(5) Uani 1.0 2 d .
C11 C 0.2516(2) -0.28816(16) 0.36595(11) 0.0147(5) Uani 1.0 2 d .
C12 C 0.1710(2) 0.46491(17) 0.11047(11) 0.0174(5) Uani 1.0 2 d .
C13 C 0.2412(3) 0.52222(19) 0.15387(13) 0.0255(6) Uani 1.0 2 d .
C14 C 0.0335(3) 0.56491(18) 0.09738(13) 0.0256(6) Uani 1.0 2 d .
C15 C 0.2688(3) 0.4026(2) 0.03205(12) 0.0251(6) Uani 1.0 2 d .
C16 C 0.3216(2) -0.40999(16) 0.39888(11) 0.0163(5) Uani 1.0 2 d .
C17 C 0.4713(2) -0.48273(17) 0.35133(12) 0.0231(6) Uani 1.0 2 d .
C18 C 0.3260(3) -0.38450(19) 0.48227(12) 0.0234(6) Uani 1.0 2 d .
C19 C 0.2357(3) -0.48416(19) 0.39899(15) 0.0291(7) Uani 1.0 2 d .
C20 C 0.4142(2) 0.13430(19) 0.36930(11) 0.0217(6) Uani 1.0 2 d .
C21 C 0.1166(3) 0.26337(19) 0.40243(13) 0.0272(6) Uani 1.0 2 d .
C22 C 0.2421(3) 0.0257(2) 0.45404(11) 0.0307(7) Uani 1.0 2 d .
C23 C 0.2930(4) 0.0237(3) 0.05945(12) 0.0482(8) Uani 1.0 2 d .
C24 C 0.0977(3) -0.0721(3) 0.13475(16) 0.0463(8) Uani 1.0 2 d .
C25 C 0.3900(3) -0.21146(19) 0.11971(13) 0.0298(6) Uani 1.0 2 d .
C26 C 0.5691(2) -0.06955(17) 0.20608(11) 0.0179(5) Uani 1.0 2 d .
C27 C 0.7229(3) -0.1267(2) 0.18316(15) 0.0325(6) Uani 1.0 2 d .
C28 C 0.6751(3) 0.3252(2) 0.09086(12) 0.0264(6) Uani 1.0 2 d .
C29 C 0.8270(2) -0.39537(18) 0.36738(11) 0.0187(5) Uani 1.0 2 d .
H1 H 0.3368 0.2435 0.1573 0.0158 Uiso 1.0 2 calc R
H2 H 0.4216 -0.2533 0.3179 0.0155 Uiso 1.0 2 calc R
H3 H -0.0779 0.4265 0.1910 0.0167 Uiso 1.0 2 calc R
H4 H -0.2412 0.3160 0.2829 0.0175 Uiso 1.0 2 calc R
H5 H -0.3367 0.1886 0.3499 0.0193 Uiso 1.0 2 calc R
H6 H -0.1881 -0.0081 0.3730 0.0191 Uiso 1.0 2 calc R
H7 H 0.0347 -0.2334 0.3941 0.0196 Uiso 1.0 2 calc R
H8 H 0.3232 0.4587 0.1660 0.0323 Uiso 1.0 2 calc R
H9 H 0.2686 0.5781 0.1222 0.0323 Uiso 1.0 2 calc R
H10 H 0.1761 0.5656 0.2008 0.0323 Uiso 1.0 2 calc R
H11 H -0.0266 0.6045 0.1464 0.0288 Uiso 1.0 2 calc R
H12 H 0.0533 0.6243 0.0656 0.0291 Uiso 1.0 2 calc R
H13 H -0.0129 0.5286 0.0723 0.0288 Uiso 1.0 2 calc R
H14 H 0.3572 0.3437 0.0403 0.0286 Uiso 1.0 2 calc R
H15 H 0.2264 0.3620 0.0072 0.0286 Uiso 1.0 2 calc R
H16 H 0.2844 0.4633 -0.0002 0.0286 Uiso 1.0 2 calc R
H17 H 0.5263 -0.4365 0.3514 0.0260 Uiso 1.0 2 calc R
H18 H 0.5134 -0.5593 0.3735 0.0261 Uiso 1.0 2 calc R
H19 H 0.4685 -0.4981 0.2992 0.0257 Uiso 1.0 2 calc R
H20 H 0.3746 -0.3339 0.4859 0.0257 Uiso 1.0 2 calc R
H21 H 0.2374 -0.3358 0.5167 0.0261 Uiso 1.0 2 calc R
H22 H 0.3674 -0.4671 0.4967 0.0262 Uiso 1.0 2 calc R
H23 H 0.2451 -0.5124 0.3472 0.0385 Uiso 1.0 2 calc R
H24 H 0.1384 -0.4334 0.4214 0.0389 Uiso 1.0 2 calc R
H25 H 0.2686 -0.5532 0.4293 0.0389 Uiso 1.0 2 calc R
H26 H 0.4302 0.1822 0.3272 0.0264 Uiso 1.0 2 calc R
H27 H 0.4032 0.1761 0.4172 0.0264 Uiso 1.0 2 calc R
H28 H 0.4930 0.0559 0.3631 0.0265 Uiso 1.0 2 calc R
H29 H 0.1284 0.2914 0.4494 0.0309 Uiso 1.0 2 calc R
H30 H 0.1210 0.3194 0.3635 0.0312 Uiso 1.0 2 calc R
H31 H 0.0268 0.2593 0.4117 0.0314 Uiso 1.0 2 calc R
H32 H 0.1528 0.0205 0.4650 0.0413 Uiso 1.0 2 calc R
H33 H 0.3166 -0.0553 0.4441 0.0414 Uiso 1.0 2 calc R
H34 H 0.2496 0.0660 0.4977 0.0415 Uiso 1.0 2 calc R
H35 H 0.3046 -0.0227 0.0133 0.0568 Uiso 1.0 2 calc R
H36 H 0.2167 0.1030 0.0621 0.0567 Uiso 1.0 2 calc R
H37 H 0.3783 0.0330 0.0585 0.0569 Uiso 1.0 2 calc R
H38 H 0.0208 0.0074 0.1399 0.0524 Uiso 1.0 2 calc R
H39 H 0.1132 -0.1117 0.0853 0.0523 Uiso 1.0 2 calc R
H40 H 0.0752 -0.1205 0.1749 0.0525 Uiso 1.0 2 calc R
H41 H 0.3885 -0.2412 0.0705 0.0330 Uiso 1.0 2 calc R
H42 H 0.4809 -0.2124 0.1175 0.0332 Uiso 1.0 2 calc R
H43 H 0.3717 -0.2632 0.1587 0.0331 Uiso 1.0 2 calc R
H44 H 0.7600 -0.1256 0.2275 0.0362 Uiso 1.0 2 calc R
H45 H 0.7545 -0.2100 0.1636 0.0360 Uiso 1.0 2 calc R
H46 H 0.7555 -0.0823 0.1438 0.0361 Uiso 1.0 2 calc R

loop_
_atom_site_aniso_label
_atom_site_aniso_U_11
_atom_site_aniso_U_22
_atom_site_aniso_U_33
_atom_site_aniso_U_12
_atom_site_aniso_U_13
_atom_site_aniso_U_23
Fe1 0.00779(14) 0.00888(13) 0.01165(13) -0.00288(10) -0.00014(9) 0.00059(9)
S1 0.0157(3) 0.0205(3) 0.0204(3) -0.0069(2) -0.00325(19) 0.00186(18)
S2 0.0134(3) 0.0144(3) 0.0273(3) -0.0068(2) -0.00365(19) -0.00070(18)
P1 0.0121(3) 0.0136(3) 0.0123(3) -0.0061(2) -0.00103(18) 0.00002(17)
P2 0.0157(3) 0.0165(3) 0.0155(3) -0.0036(2) -0.00212(19) -0.00413(18)
F1 0.0647(11) 0.0672(11) 0.0369(9) -0.0541(10) -0.0207(8) 0.0120(8)
F2 0.0517(10) 0.0737(11) 0.0235(8) -0.0424(10) 0.0133(7) -0.0078(7)
F3 0.0364(9) 0.0501(10) 0.0718(12) -0.0220(8) -0.0147(9) 0.0362(9)
F4 0.0238(7) 0.0501(9) 0.0345(8) -0.0073(7) -0.0177(6) 0.0029(7)
F5 0.0241(7) 0.0154(6) 0.0392(8) -0.0064(6) -0.0039(6) -0.0006(5)
F6 0.0213(7) 0.0393(8) 0.0312(8) -0.0149(7) 0.0089(6) -0.0058(6)
O1 0.0181(8) 0.0320(8) 0.0247(8) -0.0150(7) -0.0029(6) -0.0018(6)
O2 0.0318(9) 0.0319(9) 0.0165(8) -0.0135(8) -0.0011(7) 0.0004(6)
O3 0.0194(9) 0.0264(9) 0.0584(12) -0.0029(7) -0.0122(8) 0.0022(8)
O4 0.0189(8) 0.0281(8) 0.0324(9) -0.0135(7) -0.0138(7) 0.0127(7)
O5 0.0331(10) 0.0215(8) 0.0560(12) -0.0184(8) -0.0096(9) -0.0019(7)
O6 0.0203(8) 0.0338(9) 0.0255(8) -0.0109(7) 0.0050(7) -0.0083(7)
N1 0.0092(8) 0.0123(7) 0.0162(8) -0.0060(7) -0.0006(6) 0.0042(6)
N2 0.0100(8) 0.0125(7) 0.0122(7) -0.0059(7) 0.0001(6) 0.0013(6)
N3 0.0095(8) 0.0086(7) 0.0196(8) -0.0024(6) -0.0037(6) 0.0024(6)
N4 0.0101(8) 0.0101(7) 0.0169(8) -0.0036(7) -0.0017(6) 0.0010(6)
N5 0.0112(8) 0.0108(7) 0.0117(7) -0.0053(7) -0.0007(6) -0.0002(6)
N6 0.0151(9) 0.0118(8) 0.0136(8) -0.0055(7) -0.0018(6) 0.0008(6)
C1 0.0145(9) 0.0126(9) 0.0127(9) -0.0039(8) -0.0029(7) 0.0023(7)
C2 0.0111(9) 0.0139(9) 0.0158(9) -0.0034(8) -0.0030(7) 0.0018(7)
C3 0.0092(9) 0.0141(9) 0.0125(9) -0.0037(8) -0.0012(7) -0.0004(7)
C4 0.0103(9) 0.0104(8) 0.0139(9) -0.0039(8) -0.0022(7) 0.0004(7)
C5 0.0113(9) 0.0150(9) 0.0178(9) -0.0034(8) -0.0031(8) 0.0020(7)
C6 0.0096(9) 0.0198(10) 0.0195(10) -0.0062(8) -0.0020(8) 0.0029(8)
C7 0.0126(9) 0.0183(9) 0.0172(9) -0.0083(8) -0.0021(7) 0.0028(7)
C8 0.0122(9) 0.0115(9) 0.0146(9) -0.0067(8) -0.0026(7) 0.0009(7)
C9 0.0108(9) 0.0141(9) 0.0179(9) -0.0057(8) -0.0039(7) 0.0014(7)
C10 0.0134(10) 0.0145(9) 0.0210(10) -0.0087(8) -0.0028(8) 0.0032(7)
C11 0.0146(10) 0.0134(9) 0.0179(9) -0.0075(8) -0.0040(8) 0.0015(7)
C12 0.0154(10) 0.0167(9) 0.0197(10) -0.0075(8) -0.0019(8) 0.0066(7)
C13 0.0277(12) 0.0196(10) 0.0333(12) -0.0146(10) -0.0060(10) 0.0068(9)
C14 0.0218(11) 0.0207(10) 0.0294(12) -0.0058(9) -0.0040(9) 0.0140(9)
C15 0.0237(12) 0.0287(11) 0.0195(10) -0.0104(10) -0.0002(9) 0.0095(8)
C16 0.0131(10) 0.0115(9) 0.0251(10) -0.0052(8) -0.0063(8) 0.0054(7)
C17 0.0191(11) 0.0121(9) 0.0334(12) -0.0041(9) -0.0015(9) 0.0027(8)
C18 0.0208(11) 0.0205(10) 0.0237(11) -0.0031(9) -0.0062(9) 0.0058(8)
C19 0.0248(12) 0.0197(11) 0.0519(15) -0.0141(10) -0.0188(11) 0.0169(10)
C20 0.0165(10) 0.0293(11) 0.0205(10) -0.0104(9) -0.0043(8) -0.0028(8)
C21 0.0187(11) 0.0271(11) 0.0313(12) -0.0047(10) -0.0050(9) -0.0128(9)
C22 0.0527(16) 0.0370(13) 0.0141(10) -0.0309(13) -0.0068(10) 0.0063(9)
C23 0.092(3) 0.0362(14) 0.0135(11) -0.0286(16) -0.0026(13) -0.0006(10)
C24 0.0221(13) 0.0626(18) 0.0454(16) -0.0062(13) -0.0088(12) -0.0314(13)
C25 0.0230(12) 0.0240(11) 0.0349(13) -0.0021(10) -0.0058(10) -0.0139(9)
C26 0.0148(10) 0.0142(9) 0.0217(10) -0.0054(9) -0.0001(8) 0.0034(7)
C27 0.0107(10) 0.0278(12) 0.0499(15) -0.0033(10) 0.0008(10) 0.0090(10)
C28 0.0217(12) 0.0381(13) 0.0205(11) -0.0137(11) -0.0043(9) 0.0012(9)
C29 0.0135(10) 0.0255(11) 0.0188(10) -0.0101(9) -0.0027(8) -0.0005(8)

loop_
_atom_type_symbol
_atom_type_description
_atom_type_scat_dispersion_real
_atom_type_scat_dispersion_imag
_atom_type_scat_source
C C 0.0033 0.0016
;
International Tables for Crystallography
(1992, Vol. C, Tables 4.2.6.8 and 6.1.1.4)
;
H H 0.0000 0.0000
;
International Tables for Crystallography
(1992, Vol. C, Table 6.1.1.4)
;
F F 0.0171 0.0103
;
International Tables for Crystallography
(1992, Vol. C, Tables 4.2.6.8 and 6.1.1.4)
;
Fe Fe 0.3463 0.8444
;
International Tables for Crystallography
(1992, Vol. C, Tables 4.2.6.8 and 6.1.1.4)
;
N N 0.0061 0.0033
;
International Tables for Crystallography
(1992, Vol. C, Tables 4.2.6.8 and 6.1.1.4)
;
O O 0.0106 0.0060
;
International Tables for Crystallography
(1992, Vol. C, Tables 4.2.6.8 and 6.1.1.4)
;
P P 0.1023 0.0942
;
International Tables for Crystallography
(1992, Vol. C, Tables 4.2.6.8 and 6.1.1.4)
;
S S 0.1246 0.1234
;
International Tables for Crystallography
(1992, Vol. C, Tables 4.2.6.8 and 6.1.1.4)
;

loop_
_geom_angle_atom_site_label_1
_geom_angle_atom_site_label_2
_geom_angle_atom_site_label_3
_geom_angle
_geom_angle_publ_flag
P1 Fe1 P2 176.34(3) yes
P1 Fe1 N2 90.28(6) yes
P1 Fe1 N4 91.03(6) yes
P1 Fe1 N5 92.06(6) yes
P1 Fe1 N6 89.36(6) yes
P2 Fe1 N2 90.34(5) yes
P2 Fe1 N4 89.70(6) yes
P2 Fe1 N5 91.60(6) yes
P2 Fe1 N6 86.98(6) yes
N2 Fe1 N4 158.86(7) yes
N2 Fe1 N5 79.47(7) yes
N2 Fe1 N6 101.27(7) yes
N4 Fe1 N5 79.40(7) yes
N4 Fe1 N6 99.84(7) yes
N5 Fe1 N6 178.39(8) yes
O1 S1 O2 113.35(10) yes
O1 S1 O3 115.42(10) yes
O1 S1 C28 103.36(11) yes
O2 S1 O3 116.34(11) yes
O2 S1 C28 103.23(11) yes
O3 S1 C28 102.65(11) yes
O4 S2 O5 114.27(11) yes
O4 S2 O6 114.56(11) yes
O4 S2 C29 102.56(9) yes
O5 S2 O6 116.39(11) yes
O5 S2 C29 102.62(11) yes
O6 S2 C29 103.89(9) yes
Fe1 P1 C20 116.39(7) yes
Fe1 P1 C21 114.81(9) yes
Fe1 P1 C22 115.60(10) yes
C20 P1 C21 102.86(11) yes
C20 P1 C22 102.61(13) yes
C21 P1 C22 102.65(10) yes
Fe1 P2 C23 114.50(11) yes
Fe1 P2 C24 116.72(9) yes
Fe1 P2 C25 114.03(9) yes
C23 P2 C24 103.79(16) yes
C23 P2 C25 103.58(11) yes
C24 P2 C25 102.58(14) yes
N2 N1 C1 111.31(16) yes
Fe1 N2 N1 138.97(12) yes
Fe1 N2 C3 115.70(14) yes
N1 N2 C3 105.21(14) yes
N4 N3 C11 111.65(16) yes
Fe1 N4 N3 138.73(14) yes
Fe1 N4 C9 115.55(12) yes
N3 N4 C9 105.72(16) yes
Fe1 N5 C4 119.83(14) yes
Fe1 N5 C8 119.99(11) yes
C4 N5 C8 120.14(17) yes
Fe1 N6 C26 175.60(17) yes
N1 C1 C2 107.05(17) yes
N1 C1 C12 122.58(18) yes
C2 C1 C12 130.37(16) yes
C1 C2 C3 105.68(16) yes
N2 C3 C2 110.74(18) yes
N2 C3 C4 114.30(16) yes
C2 C3 C4 134.94(17) yes
N5 C4 C3 110.65(16) yes
N5 C4 C5 121.50(19) yes
C3 C4 C5 127.83(16) yes
C4 C5 C6 118.29(16) yes
C5 C6 C7 120.22(19) yes
C6 C7 C8 118.9(2) yes
N5 C8 C7 120.91(16) yes
N5 C8 C9 110.48(17) yes
C7 C8 C9 128.6(2) yes
N4 C9 C8 114.49(18) yes
N4 C9 C10 110.22(15) yes
C8 C9 C10 135.24(19) yes
C9 C10 C11 105.90(19) yes
N3 C11 C10 106.51(16) yes
N3 C11 C16 123.13(18) yes
C10 C11 C16 130.1(2) yes
C1 C12 C13 109.47(18) yes
C1 C12 C14 109.07(19) yes
C1 C12 C15 108.80(17) yes
C13 C12 C14 109.25(17) yes
C13 C12 C15 110.8(2) yes
C14 C12 C15 109.45(17) yes
C11 C16 C17 111.20(16) yes
C11 C16 C18 108.03(16) yes
C11 C16 C19 109.32(19) yes
C17 C16 C18 109.62(18) yes
C17 C16 C19 109.12(17) yes
C18 C16 C19 109.54(19) yes
N6 C26 C27 178.1(3) yes
S1 C28 F1 111.32(16) yes
S1 C28 F2 112.24(18) yes
S1 C28 F3 112.78(19) yes
F1 C28 F2 106.7(2) yes
F1 C28 F3 107.7(2) yes
F2 C28 F3 105.76(18) yes
S2 C29 F4 111.06(13) yes
S2 C29 F5 111.89(16) yes
S2 C29 F6 111.42(14) yes
F4 C29 F5 107.36(17) yes
F4 C29 F6 107.25(19) yes
F5 C29 F6 107.62(16) yes
N2 N1 H1 124.405 no
C1 N1 H1 124.284 no
N4 N3 H2 124.383 no
C11 N3 H2 123.968 no
C1 C2 H3 126.927 no
C3 C2 H3 127.387 no
C4 C5 H4 120.723 no
C6 C5 H4 120.988 no
C5 C6 H5 120.029 no
C7 C6 H5 119.749 no
C6 C7 H6 120.742 no
C8 C7 H6 120.376 no
C9 C10 H7 127.302 no
C11 C10 H7 126.799 no
C12 C13 H8 109.350 no
C12 C13 H9 109.736 no
C12 C13 H10 109.411 no
H8 C13 H9 109.444 no
H8 C13 H10 109.443 no
H9 C13 H10 109.441 no
C12 C14 H11 109.230 no
C12 C14 H12 109.872 no
C12 C14 H13 109.398 no
H11 C14 H12 109.434 no
H11 C14 H13 109.445 no
H12 C14 H13 109.448 no
C12 C15 H14 109.203 no
C12 C15 H15 109.861 no
C12 C15 H16 109.435 no
H14 C15 H15 109.439 no
H14 C15 H16 109.444 no
H15 C15 H16 109.445 no
C16 C17 H17 109.463 no
C16 C17 H18 109.527 no
C16 C17 H19 109.513 no
H17 C17 H18 109.445 no
H17 C17 H19 109.442 no
H18 C17 H19 109.437 no
C16 C18 H20 113.088 no
C16 C18 H21 116.554 no
C16 C18 H22 99.577 no
H20 C18 H21 98.898 no
H20 C18 H22 117.034 no
H21 C18 H22 112.654 no
C16 C19 H23 110.343 no
C16 C19 H24 109.000 no
C16 C19 H25 109.079 no
H23 C19 H24 109.476 no
H23 C19 H25 109.485 no
H24 C19 H25 109.440 no
P1 C20 H26 109.608 no
P1 C20 H27 109.674 no
P1 C20 H28 109.219 no
H26 C20 H27 109.440 no
H26 C20 H28 109.444 no
H27 C20 H28 109.442 no
P1 C21 H29 109.362 no
P1 C21 H30 109.478 no
P1 C21 H31 109.661 no
H29 C21 H30 109.445 no
H29 C21 H31 109.440 no
H30 C21 H31 109.441 no
P1 C22 H32 109.600 no
P1 C22 H33 109.438 no
P1 C22 H34 109.460 no
H32 C22 H33 109.440 no
H32 C22 H34 109.444 no
H33 C22 H34 109.445 no
P2 C23 H35 109.584 no
P2 C23 H36 109.774 no
P2 C23 H37 109.141 no
H35 C23 H36 109.442 no
H35 C23 H37 109.444 no
H36 C23 H37 109.442 no
P2 C24 H38 109.596 no
P2 C24 H39 109.783 no
P2 C24 H40 109.116 no
H38 C24 H39 109.446 no
H38 C24 H40 109.446 no
H39 C24 H40 109.440 no
P2 C25 H41 109.520 no
P2 C25 H42 109.625 no
P2 C25 H43 109.359 no
H41 C25 H42 109.445 no
H41 C25 H43 109.440 no
H42 C25 H43 109.439 no
C26 C27 H44 108.929 no
C26 C27 H45 109.694 no
C26 C27 H46 109.879 no
H44 C27 H45 109.434 no
H44 C27 H46 109.446 no
H45 C27 H46 109.444 no

loop_
_geom_bond_atom_site_label_1
_geom_bond_atom_site_label_2
_geom_bond_distance
_geom_bond_publ_flag
Fe1 P1 2.2834(8) yes
Fe1 P2 2.2798(8) yes
Fe1 N2 1.9756(16) yes
Fe1 N4 1.9811(17) yes
Fe1 N5 1.9132(17) yes
Fe1 N6 1.9175(18) yes
S1 O1 1.450(2) yes
S1 O2 1.4388(14) yes
S1 O3 1.4322(15) yes
S1 C28 1.822(3) yes
S2 O4 1.4558(19) yes
S2 O5 1.441(2) yes
S2 O6 1.4354(16) yes
S2 C29 1.8197(18) yes
P1 C20 1.810(3) yes
P1 C21 1.8176(19) yes
P1 C22 1.813(3) yes
P2 C23 1.813(3) yes
P2 C24 1.813(4) yes
P2 C25 1.8118(19) yes
F1 C28 1.334(4) yes
F2 C28 1.330(3) yes
F3 C28 1.330(3) yes
F4 C29 1.337(3) yes
F5 C29 1.333(3) yes
F6 C29 1.330(3) yes
N1 N2 1.358(3) yes
N1 C1 1.363(3) yes
N2 C3 1.349(3) yes
N3 N4 1.353(2) yes
N3 C11 1.362(3) yes
N4 C9 1.349(3) yes
N5 C4 1.354(2) yes
N5 C8 1.357(3) yes
N6 C26 1.141(3) yes
C1 C2 1.373(3) yes
C1 C12 1.514(3) yes
C2 C3 1.397(3) yes
C3 C4 1.453(3) yes
C4 C5 1.386(3) yes
C5 C6 1.391(4) yes
C6 C7 1.390(3) yes
C7 C8 1.385(3) yes
C8 C9 1.454(3) yes
C9 C10 1.400(3) yes
C10 C11 1.383(3) yes
C11 C16 1.513(3) yes
C12 C13 1.530(4) yes
C12 C14 1.531(3) yes
C12 C15 1.538(3) yes
C16 C17 1.528(3) yes
C16 C18 1.537(4) yes
C16 C19 1.520(4) yes
C26 C27 1.461(3) yes
N1 H1 0.930 no
N3 H2 0.930 no
C2 H3 0.930 no
C5 H4 0.930 no
C6 H5 0.930 no
C7 H6 0.930 no
C10 H7 0.930 no
C13 H8 0.960 no
C13 H9 0.960 no
C13 H10 0.960 no
C14 H11 0.960 no
C14 H12 0.960 no
C14 H13 0.960 no
C15 H14 0.960 no
C15 H15 0.960 no
C15 H16 0.960 no
C17 H17 0.960 no
C17 H18 0.960 no
C17 H19 0.960 no
C18 H20 0.960 no
C18 H21 0.960 no
C18 H22 0.960 no
C19 H23 0.960 no
C19 H24 0.960 no
C19 H25 0.960 no
C20 H26 0.960 no
C20 H27 0.960 no
C20 H28 0.960 no
C21 H29 0.960 no
C21 H30 0.960 no
C21 H31 0.960 no
C22 H32 0.960 no
C22 H33 0.960 no
C22 H34 0.960 no
C23 H35 0.960 no
C23 H36 0.960 no
C23 H37 0.960 no
C24 H38 0.960 no
C24 H39 0.960 no
C24 H40 0.960 no
C25 H41 0.960 no
C25 H42 0.960 no
C25 H43 0.960 no
C27 H44 0.960 no
C27 H45 0.960 no
C27 H46 0.960 no

loop_
_geom_contact_atom_site_label_1
_geom_contact_atom_site_label_2
_geom_contact_distance
_geom_contact_publ_flag
_geom_contact_site_symmetry_2
F1 O2 2.922(3) no .
F1 O3 2.979(3) no .
F2 O1 3.024(3) no .
F2 O3 2.907(3) no .
F3 O1 2.931(3) no .
F3 O2 3.016(3) no .
F4 O5 2.998(2) no .
F4 O6 2.915(2) no .
F5 O4 2.9061(18) no .
F5 O6 3.0171(17) no .
F6 O4 3.000(2) no .
F6 O5 2.8757(18) no .
N1 N6 3.517(2) no .
N1 C4 3.499(3) no .
N1 C13 3.110(3) no .
N1 C15 3.008(3) no .
N1 C23 3.357(4) no .
N2 C21 3.282(3) no .
N2 C23 3.196(3) no .
N3 N6 3.473(3) no .
N3 C8 3.502(3) no .
N3 C17 2.906(3) no .
N3 C18 3.293(3) no .
N3 C22 3.476(3) no .
N4 C22 3.122(4) no .
N4 C25 3.424(3) no .
N5 C6 2.753(3) no .
N5 C21 3.378(4) no .
N5 C24 3.185(4) no .
N6 C20 3.131(3) no .
N6 C25 3.257(4) no .
C2 C5 3.292(3) no .
C2 C13 3.597(4) no .
C2 C14 2.933(3) no .
C3 C8 3.591(3) no .
C3 C21 3.372(4) no .
C4 C7 2.748(3) no .
C4 C9 3.590(3) no .
C4 C21 3.413(4) no .
C5 C8 2.759(3) no .
C7 C10 3.313(3) no .
C8 C24 3.374(4) no .
C9 C22 3.534(4) no .
C10 C18 3.357(3) no .
C10 C19 3.021(3) no .
C20 C26 3.476(3) no .
F1 C2 3.297(3) no 1_655
F1 C5 3.406(3) no 1_655
F2 C24 3.390(4) no 2_655
F2 C25 3.521(4) no 2_655
F3 F3 3.480(3) no 2_665
F3 C13 3.159(3) no .
F3 C15 3.536(4) no .
F3 C15 3.551(4) no 2_665
F4 C19 3.359(3) no 1_655
F4 C19 3.501(3) no 2_646
F4 C21 3.547(3) no 2_656
F5 C2 3.270(2) no 1_645
F5 C3 3.507(2) no 1_645
F5 C5 3.367(3) no 1_645
F5 C17 3.519(3) no .
F5 C18 3.444(3) no 2_646
F6 C1 3.561(2) no 1_645
F6 C2 3.235(3) no 1_645
F6 C14 3.597(3) no 1_645
O1 N1 2.898(3) no .
O1 C15 3.424(3) no .
O1 C23 3.537(3) no 2_655
O1 C26 3.509(3) no .
O2 N1 3.594(3) no .
O2 C5 3.329(3) no 1_655
O2 C6 3.296(3) no 1_655
O2 C17 3.409(3) no 1_565
O2 C20 3.520(3) no .
O3 C5 3.321(3) no 1_655
O3 C6 3.361(3) no 1_655
O3 C24 3.392(3) no 1_655
O3 C26 3.552(4) no .
O3 C27 3.112(4) no .
O4 N3 2.848(3) no .
O4 N6 3.249(2) no .
O4 C17 3.520(4) no .
O4 C26 2.960(3) no .
O4 C27 3.166(4) no .
O5 C7 3.308(4) no 1_655
O5 C22 3.527(4) no 2_656
O5 C27 3.590(4) no .
O6 C18 3.515(4) no .
O6 C20 3.515(3) no 2_656
N1 O1 2.898(3) no .
N1 O2 3.594(3) no .
N3 O4 2.848(3) no .
N6 O4 3.249(2) no .
C1 F6 3.561(2) no 1_465
C2 F1 3.297(3) no 1_455
C2 F5 3.270(2) no 1_465
C2 F6 3.235(3) no 1_465
C3 F5 3.507(2) no 1_465
C5 F1 3.406(3) no 1_455
C5 F5 3.367(3) no 1_465
C5 O2 3.329(3) no 1_455
C5 O3 3.321(3) no 1_455
C6 O2 3.296(3) no 1_455
C6 O3 3.361(3) no 1_455
C7 O5 3.308(4) no 1_455
C13 F3 3.159(3) no .
C14 F6 3.597(3) no 1_465
C15 F3 3.536(4) no .
C15 F3 3.551(4) no 2_665
C15 O1 3.424(3) no .
C17 F5 3.519(3) no .
C17 O2 3.409(3) no 1_545
C17 O4 3.520(4) no .
C18 F5 3.444(3) no 2_646
C18 O6 3.515(4) no .
C19 F4 3.359(3) no 1_455
C19 F4 3.501(3) no 2_646
C20 O2 3.520(3) no .
C20 O6 3.515(3) no 2_656
C21 F4 3.547(3) no 2_656
C22 O5 3.527(4) no 2_656
C23 O1 3.537(3) no 2_655
C24 F2 3.390(4) no 2_655
C24 O3 3.392(3) no 1_455
C25 F2 3.521(4) no 2_655
C26 O1 3.509(3) no .
C26 O3 3.552(4) no .
C26 O4 2.960(3) no .
C27 O3 3.112(4) no .
C27 O4 3.166(4) no .
C27 O5 3.590(4) no .
Fe1 H1 3.4159 no .
Fe1 H2 3.4103 no .
Fe1 H26 3.5721 no .
Fe1 H30 3.5774 no .
Fe1 H31 3.5877 no .
Fe1 H33 3.5816 no .
Fe1 H37 3.5142 no .
Fe1 H40 3.5999 no .
Fe1 H42 3.5446 no .
Fe1 H43 3.5650 no .
N1 H3 3.1017 no .
N1 H8 2.8052 no .
N1 H10 3.4181 no .
N1 H14 2.7654 no .
N1 H15 3.1689 no .
N1 H30 3.3128 no .
N1 H36 2.9319 no .
N1 H37 3.1123 no .
N2 H3 3.1542 no .
N2 H26 3.5765 no .
N2 H30 2.8597 no .
N2 H31 3.4653 no .
N2 H36 2.8733 no .
N2 H37 3.2124 no .
N3 H7 3.1013 no .
N3 H17 2.6682 no .
N3 H19 3.0025 no .
N3 H20 3.1151 no .
N3 H32 3.4436 no .
N3 H33 2.8903 no .
N3 H43 2.9714 no .
N4 H7 3.1503 no .
N4 H32 2.9913 no .
N4 H33 2.8972 no .
N4 H40 3.2746 no .
N4 H43 2.9943 no .
N5 H4 3.2268 no .
N5 H6 3.2213 no .
N5 H30 3.5788 no .
N5 H31 2.9770 no .
N5 H32 3.5086 no .
N5 H38 2.9440 no .
N5 H40 3.1082 no .
N6 H1 3.2700 no .
N6 H2 3.2186 no .
N6 H26 3.0664 no .
N6 H28 2.8881 no .
N6 H37 3.1996 no .
N6 H42 2.8210 no .
N6 H43 3.5435 no .
N6 H44 3.0507 no .
N6 H45 3.0523 no .
N6 H46 3.0737 no .
C1 H8 2.6341 no .
C1 H9 3.3158 no .
C1 H10 2.6969 no .
C1 H11 2.6714 no .
C1 H12 3.3132 no .
C1 H13 2.6423 no .
C1 H14 2.6923 no .
C1 H15 2.6336 no .
C1 H16 3.3115 no .
C1 H36 3.3666 no .
C2 H1 3.0934 no .
C2 H4 3.1079 no .
C2 H10 3.5207 no .
C2 H11 2.8302 no .
C2 H13 2.8237 no .
C2 H15 3.5603 no .
C2 H30 3.4522 no .
C2 H36 3.5586 no .
C3 H1 3.0469 no .
C3 H4 2.7746 no .
C3 H30 2.9212 no .
C3 H31 3.2331 no .
C3 H36 3.2573 no .
C3 H38 3.5371 no .
C4 H3 3.0020 no .
C4 H5 3.2276 no .
C4 H30 3.3381 no .
C4 H31 2.9176 no .
C4 H38 3.0817 no .
C5 H3 3.2699 no .
C5 H6 3.2536 no .
C5 H31 3.4679 no .
C5 H38 3.5728 no .
C7 H4 3.2551 no .
C7 H7 3.2968 no .
C7 H40 3.5235 no .
C8 H5 3.2295 no .
C8 H7 3.0094 no .
C8 H31 3.5911 no .
C8 H32 3.3325 no .
C8 H38 3.2599 no .
C8 H40 2.9100 no .
C9 H2 3.0498 no .
C9 H6 2.7822 no .
C9 H32 3.0237 no .
C9 H33 3.5036 no .
C9 H40 2.9846 no .
C10 H2 3.0937 no .
C10 H6 3.1310 no .
C10 H21 3.2157 no .
C10 H23 3.2557 no .
C10 H24 2.6652 no .
C10 H32 3.5474 no .
C11 H17 2.6938 no .
C11 H18 3.3318 no .
C11 H19 2.6982 no .
C11 H20 2.6765 no .
C11 H21 2.7106 no .
C11 H22 3.2207 no .
C11 H23 2.7524 no .
C11 H24 2.5685 no .
C11 H25 3.2935 no .
C11 H33 3.5305 no .
C12 H1 2.7495 no .
C12 H3 2.9409 no .
C13 H1 3.0731 no .
C13 H11 2.6524 no .
C13 H12 2.6968 no .
C13 H13 3.3261 no .
C13 H14 2.6747 no .
C13 H15 3.3518 no .
C13 H16 2.7376 no .
C14 H3 2.7494 no .
C14 H8 3.3247 no .
C14 H9 2.7132 no .
C14 H10 2.6376 no .
C14 H14 3.3323 no .
C14 H15 2.7167 no .
C14 H16 2.6582 no .
C15 H1 2.9129 no .
C15 H8 2.7367 no .
C15 H9 2.6802 no .
C15 H10 3.3500 no .
C15 H11 3.3348 no .
C15 H12 2.6803 no .
C15 H13 2.6899 no .
C16 H2 2.7542 no .
C16 H7 2.9458 no .
C17 H2 2.6588 no .
C17 H20 2.7579 no .
C17 H21 3.3795 no .
C17 H22 2.5579 no .
C17 H23 2.6031 no .
C17 H24 3.3068 no .
C17 H25 2.7312 no .
C18 H2 3.4392 no .
C18 H7 3.5800 no .
C18 H17 2.6790 no .
C18 H18 2.6849 no .
C18 H19 3.3351 no .
C18 H23 3.3292 no .
C18 H24 2.7393 no .
C18 H25 2.5968 no .
C19 H7 2.9047 no .
C19 H17 3.3140 no .
C19 H18 2.6594 no .
C19 H19 2.6650 no .
C19 H20 3.3499 no .
C19 H21 2.7923 no .
C19 H22 2.5269 no .
C20 H29 2.9004 no .
C20 H30 3.0306 no .
C20 H33 3.0350 no .
C20 H34 2.8801 no .
C21 H26 3.0652 no .
C21 H27 2.8749 no .
C21 H32 2.9956 no .
C21 H34 2.9290 no .
C22 H27 2.9414 no .
C22 H28 2.9668 no .
C22 H29 2.9147 no .
C22 H31 3.0120 no .
C23 H1 3.4410 no .
C23 H38 3.0293 no .
C23 H39 2.9482 no .
C23 H41 2.9275 no .
C23 H42 3.0347 no .
C24 H35 2.9689 no .
C24 H36 3.0065 no .
C24 H41 2.9100 no .
C24 H43 3.0010 no .
C25 H35 2.8946 no .
C25 H37 3.0654 no .
C25 H39 2.9018 no .
C25 H40 3.0118 no .
C26 H2 3.5424 no .
C26 H26 3.3501 no .
C26 H28 2.9904 no .
C26 H37 3.5625 no .
C26 H42 2.9050 no .
C27 H42 3.5646 no .
H1 H8 2.5334 no .
H1 H10 3.5503 no .
H1 H14 2.3892 no .
H1 H15 3.2181 no .
H1 H26 3.3572 no .
H1 H36 3.2036 no .
H1 H37 2.9405 no .
H2 H17 2.1549 no .
H2 H18 3.5638 no .
H2 H19 2.7872 no .
H2 H20 3.1133 no .
H2 H33 2.9873 no .
H2 H42 3.5364 no .
H2 H43 3.0089 no .
H3 H4 2.8298 no .
H3 H11 2.4859 no .
H3 H13 2.5219 no .
H4 H5 2.3352 no .
H5 H6 2.3274 no .
H6 H7 2.8590 no .
H7 H21 3.2747 no .
H7 H23 3.1785 no .
H7 H24 2.2839 no .
H8 H11 3.5132 no .
H8 H12 3.5837 no .
H8 H14 2.5368 no .
H8 H15 3.5858 no .
H8 H16 3.0700 no .
H9 H11 2.9728 no .
H9 H12 2.5626 no .
H9 H13 3.5892 no .
H9 H14 2.8912 no .
H9 H15 3.5741 no .
H9 H16 2.5437 no .
H10 H11 2.4341 no .
H10 H12 2.9235 no .
H10 H13 3.5126 no .
H10 H14 3.5669 no .
H10 H16 3.5863 no .
H11 H15 3.5884 no .
H11 H16 3.5360 no .
H12 H14 3.5423 no .
H12 H15 2.9923 no .
H12 H16 2.4760 no .
H13 H14 3.5734 no .
H13 H15 2.5490 no .
H13 H16 2.9293 no .
H15 H36 3.2687 no .
H17 H20 2.5835 no .
H17 H21 3.5727 no .
H17 H22 2.8688 no .
H17 H23 3.4979 no .
H17 H25 3.5867 no .
H18 H20 3.0323 no .
H18 H21 3.5959 no .
H18 H22 2.3796 no .
H18 H23 2.8328 no .
H18 H24 3.5611 no .
H18 H25 2.5591 no .
H19 H22 3.4222 no .
H19 H23 2.4279 no .
H19 H24 3.4991 no .
H19 H25 3.0429 no .
H20 H25 3.5117 no .
H20 H33 3.2382 no .
H21 H24 2.6991 no .
H21 H25 2.9338 no .
H22 H23 3.3579 no .
H22 H24 2.9262 no .
H22 H25 2.2682 no .
H26 H29 3.2314 no .
H26 H30 2.9509 no .
H27 H29 2.6157 no .
H27 H30 3.1468 no .
H27 H33 3.2630 no .
H27 H34 2.6722 no .
H28 H33 2.8606 no .
H28 H34 3.0870 no .
H28 H44 3.2932 no .
H29 H32 3.1628 no .
H29 H34 2.6867 no .
H31 H32 2.8581 no .
H31 H34 3.2042 no .
H35 H38 3.2463 no .
H35 H39 2.7455 no .
H35 H41 2.6529 no .
H35 H42 3.1560 no .
H36 H38 2.8697 no .
H36 H39 3.1825 no .
H37 H41 3.2498 no .
H37 H42 2.9436 no .
H39 H41 2.6596 no .
H39 H43 3.1606 no .
H40 H41 3.1916 no .
H40 H43 2.8696 no .
H42 H45 3.2200 no .
S1 H1 2.8945 no .
S1 H4 3.5400 no 1_655
S1 H8 3.2710 no .
S1 H14 3.5539 no .
S1 H26 3.5117 no .
S1 H35 3.4732 no 2_655
S1 H46 3.2687 no .
S2 H2 3.0929 no .
S2 H17 3.2314 no .
S2 H27 3.4979 no 2_656
S2 H28 3.4772 no .
S2 H33 3.4387 no .
S2 H44 3.3373 no .
F1 H3 2.7320 no 1_655
F1 H4 2.8443 no 1_655
F1 H16 2.9790 no 2_665
F2 H9 3.0756 no 2_665
F2 H12 2.9034 no 2_665
F2 H16 3.0078 no 2_665
F2 H35 3.4697 no 2_655
F2 H39 2.4924 no 2_655
F2 H41 2.6655 no 2_655
F3 H8 2.6025 no .
F3 H9 2.8917 no .
F3 H9 3.5789 no 2_665
F3 H14 2.9438 no .
F3 H16 3.4227 no .
F3 H16 2.6548 no 2_665
F3 H41 3.2559 no 2_655
F4 H7 3.1107 no 1_655
F4 H23 3.4439 no 1_655
F4 H24 2.5494 no 1_655
F4 H24 3.2589 no 2_646
F4 H25 2.8622 no 2_646
F4 H29 3.4920 no 1_645
F4 H29 2.6053 no 2_656
F4 H30 3.1818 no 1_645
F4 H31 3.5818 no 1_645
F5 H3 2.9623 no 1_645
F5 H4 2.9165 no 1_645
F5 H17 2.7751 no .
F5 H18 3.4468 no .
F5 H21 3.0715 no 2_646
F5 H22 2.9702 no 2_646
F5 H30 3.2391 no 1_645
F5 H31 3.2380 no 1_645
F6 H3 3.0029 no 1_645
F6 H7 3.2571 no 1_655
F6 H10 2.8068 no 1_645
F6 H11 2.7419 no 1_645
F6 H23 3.4345 no 1_655
F6 H24 3.3463 no 1_655
F6 H30 3.5300 no 1_645
F6 H44 3.3570 no .
F6 H45 3.5518 no .
O1 H1 1.9801 no .
O1 H8 3.1384 no .
O1 H14 2.5005 no .
O1 H35 2.6622 no 2_655
O1 H37 3.2260 no .
O1 H41 3.1207 no 2_655
O1 H46 3.3232 no .
O2 H1 2.8770 no .
O2 H4 2.9469 no 1_655
O2 H5 2.8910 no 1_655
O2 H8 2.7489 no .
O2 H18 3.2373 no 1_565
O2 H19 2.7163 no 1_565
O2 H23 3.4413 no 1_565
O2 H26 2.5853 no .
O3 H4 3.4410 no 1_655
O3 H5 3.5239 no 1_655
O3 H35 3.3979 no 2_655
O3 H38 2.5755 no 1_655
O3 H40 3.5697 no 1_655
O3 H44 3.1839 no .
O3 H46 2.3932 no .
O4 H2 1.9614 no .
O4 H17 2.6135 no .
O4 H28 3.5138 no .
O4 H33 3.4003 no .
O4 H44 2.9587 no .
O4 H45 3.0425 no .
O5 H6 2.4290 no 1_655
O5 H7 3.1877 no 1_655
O5 H27 3.4951 no 2_656
O5 H28 2.8115 no .
O5 H34 2.5687 no 2_656
O5 H44 2.7869 no .
O6 H2 3.3085 no .
O6 H17 3.1251 no .
O6 H20 2.6126 no .
O6 H22 3.0933 no 2_646
O6 H25 3.0587 no 2_646
O6 H27 2.5630 no 2_656
O6 H33 3.0304 no .
C5 H18 3.1794 no 1_465
C5 H21 3.4347 no 2_556
C6 H18 3.2760 no 1_465
C6 H20 3.5407 no 2_556
C6 H21 3.4406 no 2_556
C6 H26 3.4652 no 1_455
C6 H28 3.5154 no 1_455
C7 H32 3.3858 no 2_556
C7 H34 3.1701 no 2_556
C7 H44 3.5303 no 1_455
C13 H23 3.4588 no 1_565
C13 H43 3.4074 no 1_565
C14 H13 3.3300 no 2_565
C14 H15 3.4846 no 2_565
C14 H45 3.0964 no 1_465
C15 H13 3.4521 no 2_565
C15 H41 3.4518 no 2_655
C15 H42 3.4081 no 2_655
C17 H4 3.0287 no 1_645
C17 H22 3.4283 no 2_646
C18 H18 3.2982 no 2_646
C18 H22 3.1256 no 2_646
C18 H31 3.5217 no 2_556
C19 H29 3.3673 no 1_545
C19 H30 3.2035 no 1_545
C20 H5 2.9427 no 1_655
C20 H25 3.5089 no 1_565
C21 H21 3.4819 no 2_556
C21 H23 3.5217 no 1_565
C21 H25 3.3261 no 1_565
C22 H6 3.0203 no 2_556
C23 H37 3.4760 no 2_655
C25 H9 3.2765 no 1_545
C25 H14 3.3530 no 2_655
C27 H11 3.2013 no 1_645
C28 H8 3.3850 no .
C28 H16 3.1004 no 2_665
C28 H41 3.3602 no 2_655
C29 H3 3.5508 no 1_645
C29 H17 3.5204 no .
C29 H24 3.5161 no 1_655
C29 H30 3.5605 no 1_645
H1 S1 2.8945 no .
H1 O1 1.9801 no .
H1 O2 2.8770 no .
H2 S2 3.0929 no .
H2 O4 1.9614 no .
H2 O6 3.3085 no .
H3 F1 2.7320 no 1_455
H3 F5 2.9623 no 1_465
H3 F6 3.0029 no 1_465
H3 C29 3.5508 no 1_465
H4 S1 3.5400 no 1_455
H4 F1 2.8443 no 1_455
H4 F5 2.9165 no 1_465
H4 O2 2.9469 no 1_455
H4 O3 3.4410 no 1_455
H4 C17 3.0287 no 1_465
H4 H17 3.0457 no 1_465
H4 H18 2.6001 no 1_465
H4 H19 2.9410 no 1_465
H4 H21 3.5876 no 2_556
H5 O2 2.8910 no 1_455
H5 O3 3.5239 no 1_455
H5 C20 2.9427 no 1_455
H5 H18 2.7728 no 1_465
H5 H20 3.3011 no 2_556
H5 H21 3.5712 no 2_556
H5 H26 2.6439 no 1_455
H5 H27 2.8391 no 1_455
H5 H28 2.8439 no 1_455
H6 O5 2.4290 no 1_455
H6 C22 3.0203 no 2_556
H6 H28 3.2186 no 1_455
H6 H32 2.9798 no 2_556
H6 H33 3.2172 no 2_556
H6 H34 2.4146 no 2_556
H6 H44 3.2356 no 1_455
H7 F4 3.1107 no 1_455
H7 F6 3.2571 no 1_455
H7 O5 3.1877 no 1_455
H7 H29 3.1671 no 2_556
H7 H31 3.4009 no 2_556
H7 H32 3.2787 no 2_556
H7 H34 3.0967 no 2_556
H8 S1 3.2710 no .
H8 F3 2.6025 no .
H8 O1 3.1384 no .
H8 O2 2.7489 no .
H8 C28 3.3850 no .
H8 H19 3.2617 no 1_565
H8 H23 3.1350 no 1_565
H8 H43 3.5778 no 1_565
H9 F2 3.0756 no 2_665
H9 F3 2.8917 no .
H9 F3 3.5789 no 2_665
H9 C25 3.2765 no 1_565
H9 H39 3.5091 no 1_565
H9 H40 3.3784 no 1_565
H9 H41 2.9767 no 1_565
H9 H43 2.7161 no 1_565
H10 F6 2.8068 no 1_465
H10 H23 2.8888 no 1_565
H10 H40 3.5153 no 1_565
H10 H43 3.4536 no 1_565
H11 F6 2.7419 no 1_465
H11 C27 3.2013 no 1_465
H11 H44 3.2409 no 1_465
H11 H45 2.4435 no 1_465
H11 H46 3.5219 no 1_465
H12 F2 2.9034 no 2_665
H12 H13 3.3051 no 2_565
H12 H15 3.4554 no 2_565
H12 H39 3.5220 no 1_565
H12 H45 3.1167 no 1_465
H13 C14 3.3300 no 2_565
H13 C15 3.4521 no 2_565
H13 H12 3.3051 no 2_565
H13 H13 2.6037 no 2_565
H13 H15 2.7918 no 2_565
H13 H16 3.3901 no 2_565
H13 H45 3.2788 no 1_465
H14 S1 3.5539 no .
H14 F3 2.9438 no .
H14 O1 2.5005 no .
H14 C25 3.3530 no 2_655
H14 H41 2.7934 no 2_655
H14 H42 3.0340 no 2_655
H15 C14 3.4846 no 2_565
H15 H12 3.4554 no 2_565
H15 H13 2.7918 no 2_565
H15 H42 3.2363 no 2_655
H15 H45 3.5092 no 2_655
H16 F1 2.9790 no 2_665
H16 F2 3.0078 no 2_665
H16 F3 3.4227 no .
H16 F3 2.6548 no 2_665
H16 C28 3.1004 no 2_665
H16 H13 3.3901 no 2_565
H16 H41 3.3898 no 2_655
H16 H42 3.3966 no 2_655
H17 S2 3.2314 no .
H17 F5 2.7751 no .
H17 O4 2.6135 no .
H17 O6 3.1251 no .
H17 C29 3.5204 no .
H17 H4 3.0457 no 1_645
H17 H22 3.1677 no 2_646
H18 F5 3.4468 no .
H18 O2 3.2373 no 1_545
H18 C5 3.1794 no 1_645
H18 C6 3.2760 no 1_645
H18 C18 3.2982 no 2_646
H18 H4 2.6001 no 1_645
H18 H5 2.7728 no 1_645
H18 H20 3.0353 no 2_646
H18 H21 3.4496 no 2_646
H18 H22 2.9523 no 2_646
H19 O2 2.7163 no 1_545
H19 H4 2.9410 no 1_645
H19 H8 3.2617 no 1_545
H20 O6 2.6126 no .
H20 C6 3.5407 no 2_556
H20 H5 3.3011 no 2_556
H20 H18 3.0353 no 2_646
H20 H22 2.8864 no 2_646
H21 F5 3.0715 no 2_646
H21 C5 3.4347 no 2_556
H21 C6 3.4406 no 2_556
H21 C21 3.4819 no 2_556
H21 H4 3.5876 no 2_556
H21 H5 3.5712 no 2_556
H21 H18 3.4496 no 2_646
H21 H31 2.6063 no 2_556
H22 F5 2.9702 no 2_646
H22 O6 3.0933 no 2_646
H22 C17 3.4283 no 2_646
H22 C18 3.1256 no 2_646
H22 H17 3.1677 no 2_646
H22 H18 2.9523 no 2_646
H22 H20 2.8864 no 2_646
H22 H22 2.6425 no 2_646
H23 F4 3.4439 no 1_455
H23 F6 3.4345 no 1_455
H23 O2 3.4413 no 1_545
H23 C13 3.4588 no 1_545
H23 C21 3.5217 no 1_545
H23 H8 3.1350 no 1_545
H23 H10 2.8888 no 1_545
H23 H26 3.3578 no 1_545
H23 H29 3.4052 no 1_545
H23 H30 2.8150 no 1_545
H24 F4 2.5494 no 1_455
H24 F4 3.2589 no 2_646
H24 F6 3.3463 no 1_455
H24 C29 3.5161 no 1_455
H24 H29 3.3691 no 1_545
H24 H29 3.1057 no 2_556
H24 H30 3.2560 no 1_545
H24 H31 3.3584 no 2_556
H25 F4 2.8622 no 2_646
H25 O6 3.0587 no 2_646
H25 C20 3.5089 no 1_545
H25 C21 3.3261 no 1_545
H25 H26 3.2837 no 1_545
H25 H27 2.9549 no 1_545
H25 H29 2.8085 no 1_545
H25 H30 3.0166 no 1_545
H26 S1 3.5117 no .
H26 O2 2.5853 no .
H26 C6 3.4652 no 1_655
H26 H5 2.6439 no 1_655
H26 H23 3.3578 no 1_565
H26 H25 3.2837 no 1_565
H27 S2 3.4979 no 2_656
H27 O5 3.4951 no 2_656
H27 O6 2.5630 no 2_656
H27 H5 2.8391 no 1_655
H27 H25 2.9549 no 1_565
H28 S2 3.4772 no .
H28 O4 3.5138 no .
H28 O5 2.8115 no .
H28 C6 3.5154 no 1_655
H28 H5 2.8439 no 1_655
H28 H6 3.2186 no 1_655
H29 F4 3.4920 no 1_465
H29 F4 2.6053 no 2_656
H29 C19 3.3673 no 1_565
H29 H7 3.1671 no 2_556
H29 H23 3.4052 no 1_565
H29 H24 3.3691 no 1_565
H29 H24 3.1057 no 2_556
H29 H25 2.8085 no 1_565
H30 F4 3.1818 no 1_465
H30 F5 3.2391 no 1_465
H30 F6 3.5300 no 1_465
H30 C19 3.2035 no 1_565
H30 C29 3.5605 no 1_465
H30 H23 2.8150 no 1_565
H30 H24 3.2560 no 1_565
H30 H25 3.0166 no 1_565
H31 F4 3.5818 no 1_465
H31 F5 3.2380 no 1_465
H31 C18 3.5217 no 2_556
H31 H7 3.4009 no 2_556
H31 H21 2.6063 no 2_556
H31 H24 3.3584 no 2_556
H32 C7 3.3858 no 2_556
H32 H6 2.9798 no 2_556
H32 H7 3.2787 no 2_556
H32 H32 3.4606 no 2_556
H33 S2 3.4387 no .
H33 O4 3.4003 no .
H33 O6 3.0304 no .
H33 H6 3.2172 no 2_556
H34 O5 2.5687 no 2_656
H34 C7 3.1701 no 2_556
H34 H6 2.4146 no 2_556
H34 H7 3.0967 no 2_556
H35 S1 3.4732 no 2_655
H35 F2 3.4697 no 2_655
H35 O1 2.6622 no 2_655
H35 O3 3.3979 no 2_655
H35 H37 3.3030 no 2_655
H35 H46 3.1216 no 2_655
H37 O1 3.2260 no .
H37 C23 3.4760 no 2_655
H37 H35 3.3030 no 2_655
H37 H37 2.7823 no 2_655
H38 O3 2.5755 no 1_455
H38 H46 3.4121 no 1_455
H39 F2 2.4924 no 2_655
H39 H9 3.5091 no 1_545
H39 H12 3.5220 no 1_545
H40 O3 3.5697 no 1_455
H40 H9 3.3784 no 1_545
H40 H10 3.5153 no 1_545
H40 H44 3.3202 no 1_455
H40 H46 3.4262 no 1_455
H41 F2 2.6655 no 2_655
H41 F3 3.2559 no 2_655
H41 O1 3.1207 no 2_655
H41 C15 3.4518 no 2_655
H41 C28 3.3602 no 2_655
H41 H9 2.9767 no 1_545
H41 H14 2.7934 no 2_655
H41 H16 3.3898 no 2_655
H42 C15 3.4081 no 2_655
H42 H14 3.0340 no 2_655
H42 H15 3.2363 no 2_655
H42 H16 3.3966 no 2_655
H43 C13 3.4074 no 1_545
H43 H8 3.5778 no 1_545
H43 H9 2.7161 no 1_545
H43 H10 3.4536 no 1_545
H44 S2 3.3373 no .
H44 F6 3.3570 no .
H44 O3 3.1839 no .
H44 O4 2.9587 no .
H44 O5 2.7869 no .
H44 C7 3.5303 no 1_655
H44 H6 3.2356 no 1_655
H44 H11 3.2409 no 1_645
H44 H40 3.3202 no 1_655
H45 F6 3.5518 no .
H45 O4 3.0425 no .
H45 C14 3.0964 no 1_645
H45 H11 2.4435 no 1_645
H45 H12 3.1167 no 1_645
H45 H13 3.2788 no 1_645
H45 H15 3.5092 no 2_655
H46 S1 3.2687 no .
H46 O1 3.3232 no .
H46 O3 2.3932 no .
H46 H11 3.5219 no 1_645
H46 H35 3.1216 no 2_655
H46 H38 3.4121 no 1_655
H46 H40 3.4262 no 1_655

loop_
_geom_hbond_atom_site_label_D
_geom_hbond_atom_site_label_H
_geom_hbond_atom_site_label_A
_geom_hbond_distance_DA
_geom_hbond_distance_DH
_geom_hbond_distance_HA
_geom_hbond_angle_DHA
_geom_hbond_publ_flag
N1 H1 O1 2.898(3) 0.930 1.980 169.0 no
N3 H2 O4 2.848(3) 0.930 1.961 158.7 no

loop_
_geom_torsion_atom_site_label_1
_geom_torsion_atom_site_label_2
_geom_torsion_atom_site_label_3
_geom_torsion_atom_site_label_4
_geom_torsion
_geom_torsion_publ_flag
P1 Fe1 N2 N1 91.55(17) no
P1 Fe1 N2 C3 -93.17(10) no
N2 Fe1 P1 C20 -82.98(6) no
N2 Fe1 P1 C21 37.23(6) no
N2 Fe1 P1 C22 156.49(6) no
P1 Fe1 N4 N3 -85.43(17) no
P1 Fe1 N4 C9 94.72(11) no
N4 Fe1 P1 C20 118.13(5) no
N4 Fe1 P1 C21 -121.67(6) no
N4 Fe1 P1 C22 -2.41(5) no
P1 Fe1 N5 C4 89.44(11) no
P1 Fe1 N5 C8 -92.77(11) no
N5 Fe1 P1 C20 -162.45(5) no
N5 Fe1 P1 C21 -42.25(6) no
N5 Fe1 P1 C22 77.02(6) no
N6 Fe1 P1 C20 18.30(6) no
N6 Fe1 P1 C21 138.50(6) no
N6 Fe1 P1 C22 -102.24(6) no
P2 Fe1 N2 N1 -84.84(17) no
P2 Fe1 N2 C3 90.44(10) no
N2 Fe1 P2 C23 29.50(6) no
N2 Fe1 P2 C24 -92.02(6) no
N2 Fe1 P2 C25 148.55(6) no
P2 Fe1 N4 N3 90.98(17) no
P2 Fe1 N4 C9 -88.87(11) no
N4 Fe1 P2 C23 -171.65(5) no
N4 Fe1 P2 C24 66.84(5) no
N4 Fe1 P2 C25 -52.59(6) no
P2 Fe1 N5 C4 -90.50(11) no
P2 Fe1 N5 C8 87.29(11) no
N5 Fe1 P2 C23 108.97(6) no
N5 Fe1 P2 C24 -12.54(6) no
N5 Fe1 P2 C25 -131.97(6) no
N6 Fe1 P2 C23 -71.78(6) no
N6 Fe1 P2 C24 166.71(6) no
N6 Fe1 P2 C25 47.28(6) no
N2 Fe1 N4 N3 -178.86(14) no
N2 Fe1 N4 C9 1.3(3) no
N4 Fe1 N2 N1 -174.88(15) no
N4 Fe1 N2 C3 0.4(3) no
N2 Fe1 N5 C4 -0.46(11) no
N2 Fe1 N5 C8 177.34(13) no
N5 Fe1 N2 N1 -176.41(18) no
N5 Fe1 N2 C3 -1.12(11) no
N6 Fe1 N2 N1 2.14(18) no
N6 Fe1 N2 C3 177.43(11) no
N4 Fe1 N5 C4 -179.90(13) no
N4 Fe1 N5 C8 -2.11(11) no
N5 Fe1 N4 N3 -177.34(19) no
N5 Fe1 N4 C9 2.81(11) no
N6 Fe1 N4 N3 4.10(19) no
N6 Fe1 N4 C9 -175.75(11) no
O1 S1 C28 F1 174.94(11) no
O1 S1 C28 F2 -65.55(17) no
O1 S1 C28 F3 53.79(16) no
O2 S1 C28 F1 56.62(15) no
O2 S1 C28 F2 176.14(16) no
O2 S1 C28 F3 -64.53(18) no
O3 S1 C28 F1 -64.70(14) no
O3 S1 C28 F2 54.81(19) no
O3 S1 C28 F3 174.15(15) no
O4 S2 C29 F4 -174.49(15) no
O4 S2 C29 F5 -54.53(15) no
O4 S2 C29 F6 66.01(18) no
O5 S2 C29 F4 66.74(17) no
O5 S2 C29 F5 -173.30(13) no
O5 S2 C29 F6 -52.76(18) no
O6 S2 C29 F4 -54.90(18) no
O6 S2 C29 F5 65.06(16) no
O6 S2 C29 F6 -174.40(16) no
N2 N1 C1 C2 0.2(2) no
N2 N1 C1 C12 -178.91(15) no
C1 N1 N2 Fe1 175.15(16) no
C1 N1 N2 C3 -0.45(19) no
Fe1 N2 C3 C2 -176.24(10) no
Fe1 N2 C3 C4 2.4(2) no
N1 N2 C3 C2 0.6(2) no
N1 N2 C3 C4 179.17(14) no
N4 N3 C11 C10 -0.1(3) no
N4 N3 C11 C16 -175.18(15) no
C11 N3 N4 Fe1 -179.25(17) no
C11 N3 N4 C9 0.6(2) no
Fe1 N4 C9 C8 -3.1(3) no
Fe1 N4 C9 C10 179.03(11) no
N3 N4 C9 C8 177.01(15) no
N3 N4 C9 C10 -0.9(2) no
Fe1 N5 C4 C3 1.8(2) no
Fe1 N5 C4 C5 -179.62(12) no
Fe1 N5 C8 C7 -179.13(11) no
Fe1 N5 C8 C9 1.0(2) no
C4 N5 C8 C7 -1.3(3) no
C4 N5 C8 C9 178.82(15) no
C8 N5 C4 C3 -176.02(15) no
C8 N5 C4 C5 2.6(3) no
N1 C1 C2 C3 0.2(2) no
N1 C1 C12 C13 -66.2(2) no
N1 C1 C12 C14 174.34(16) no
N1 C1 C12 C15 55.0(3) no
C2 C1 C12 C13 115.0(3) no
C2 C1 C12 C14 -4.5(3) no
C2 C1 C12 C15 -123.9(2) no
C12 C1 C2 C3 179.16(19) no
C1 C2 C3 N2 -0.5(3) no
C1 C2 C3 C4 -178.67(19) no
N2 C3 C4 N5 -2.6(3) no
N2 C3 C4 C5 178.89(17) no
C2 C3 C4 N5 175.6(2) no
C2 C3 C4 C5 -2.9(4) no
N5 C4 C5 C6 -1.4(3) no
C3 C4 C5 C6 176.93(18) no
C4 C5 C6 C7 -1.0(3) no
C5 C6 C7 C8 2.1(3) no
C6 C7 C8 N5 -1.0(3) no
C6 C7 C8 C9 178.79(18) no
N5 C8 C9 N4 1.4(3) no
N5 C8 C9 C10 178.6(2) no
C7 C8 C9 N4 -178.44(19) no
C7 C8 C9 C10 -1.3(4) no
N4 C9 C10 C11 0.8(3) no
C8 C9 C10 C11 -176.5(3) no
C9 C10 C11 N3 -0.4(3) no
C9 C10 C11 C16 174.18(19) no
N3 C11 C16 C17 -31.3(3) no
N3 C11 C16 C18 89.0(2) no
N3 C11 C16 C19 -151.85(17) no
C10 C11 C16 C17 154.9(2) no
C10 C11 C16 C18 -84.8(3) no
C10 C11 C16 C19 34.4(3) no
